data_7215578
loop_
_publ_author_name
'Samai, Suman'
'Biradha, Kumar'

_publ_section_title
;
 Halogen&#x22EF;halogen interactions in assembling \b-sheets into 2D
 layers in the bis-(4-halo-phenylamido)alkanes and their co-crystals via
 inter-halogen interactions
;
_journal_coden_ASTM CRECF4
_journal_issue 3
_journal_name_full CrystEngComm
_journal_page_first 482
_journal_page_last 492
_journal_paper_doi 10.1039/b813263a
_journal_volume 11
_journal_year 2009
_chemical_formula_sum 'C16 H14 Br I N2 O2'
_chemical_formula_weight 473.10
_space_group_IT_number 14
_symmetry_cell_setting monoclinic
_symmetry_space_group_name_Hall '-P 2ybc'
_symmetry_space_group_name_H-M 'P 1 21/c 1'
_atom_sites_solution_hydrogens geom
_atom_sites_solution_primary direct
_atom_sites_solution_secondary difmap
_audit_creation_method SHELXL-97
_cell_angle_alpha 90.00
_cell_angle_beta 99.666(9)
_cell_angle_gamma 90.00
_cell_formula_units_Z 2
_cell_length_a 17.459(5)
_cell_length_b 4.8268(13)
_cell_length_c 9.851(3)
_cell_measurement_reflns_used 1298
_cell_measurement_temperature 296(2)
_cell_measurement_theta_max 24.14
_cell_measurement_theta_min 1.18
_cell_volume 818.4(4)
_computing_structure_refinement 'SHELXL-97 (Sheldrick, 1997)'
_computing_structure_solution 'SHELXS-97 (Sheldrick, 1990)'
_diffrn_ambient_temperature 296(2)
_diffrn_measured_fraction_theta_full 0.995
_diffrn_measured_fraction_theta_max 0.995
_diffrn_measurement_device_type 'CCD APEX 2 Bruker'
_diffrn_measurement_method hemisphere
_diffrn_radiation_monochromator graphite
_diffrn_radiation_source 'fine-focus sealed tube'
_diffrn_radiation_type MoK\a
_diffrn_radiation_wavelength 0.71073
_diffrn_reflns_av_R_equivalents 0.0583
_diffrn_reflns_av_sigmaI/netI 0.0389
_diffrn_reflns_limit_h_max 20
_diffrn_reflns_limit_h_min -20
_diffrn_reflns_limit_k_max 5
_diffrn_reflns_limit_k_min -5
_diffrn_reflns_limit_l_max 10
_diffrn_reflns_limit_l_min -11
_diffrn_reflns_number 7958
_diffrn_reflns_theta_full 24.14
_diffrn_reflns_theta_max 24.14
_diffrn_reflns_theta_min 1.18
_exptl_absorpt_coefficient_mu 4.406
_exptl_absorpt_correction_T_max 0.640
_exptl_absorpt_correction_T_min 0.510
_exptl_absorpt_correction_type multi-scan
_exptl_absorpt_process_details sadabs
_exptl_crystal_colour colorless
_exptl_crystal_density_diffrn 1.920
_exptl_crystal_density_meas ?
_exptl_crystal_density_method 'not measured'
_exptl_crystal_description Needle
_exptl_crystal_F_000 456
_exptl_crystal_size_max 0.16
_exptl_crystal_size_mid 0.13
_exptl_crystal_size_min 0.10
_refine_diff_density_max 0.892
_refine_diff_density_min -0.727
_refine_diff_density_rms 0.174
_refine_ls_extinction_method none
_refine_ls_goodness_of_fit_ref 1.116
_refine_ls_hydrogen_treatment constr
_refine_ls_matrix_type full
_refine_ls_number_parameters 109
_refine_ls_number_reflns 1298
_refine_ls_number_restraints 2
_refine_ls_restrained_S_all 1.116
_refine_ls_R_factor_all 0.0827
_refine_ls_R_factor_gt 0.0428
_refine_ls_shift/su_max 0.000
_refine_ls_shift/su_mean 0.000
_refine_ls_structure_factor_coef Fsqd
_refine_ls_weighting_details 'calc w=1/[\s^2^(Fo^2^)+(0.0837P)^2^+0.8888P] where P=(Fo^2^+2Fc^2^)/3'
_refine_ls_weighting_scheme calc
_refine_ls_wR_factor_gt 0.1118
_refine_ls_wR_factor_ref 0.1494
_reflns_number_gt 887
_reflns_number_total 1298
_reflns_threshold_expression >2sigma(I)
_cod_duplicate_entry 7200350
_cod_data_source_file b813263a.txt
_cod_data_source_block 2IBr
_cod_depositor_comments
;
The following automatic conversions were performed:

'_symmetry_cell_setting' value 'Monoclinic' changed to 'monoclinic'
according to
/usr/data/users/saulius/automatic-downloads/retrospective/RSC/lib/dictionaries/cif_core.dic
dictionary named 'cif_core.dic' version 2.4.2 from 2011-04-26.

Automatic conversion script
Id: cif_fix_values 2281 2013-09-26 08:29:07Z andrius 

The following automatic conversions were performed:

'_exptl_crystal_density_meas' value 'not measured' was changed to '?'
- the value is perceived as not measured.

Automatic conversion script
Id: cif_fix_values 3008 2015-01-20 13:52:24Z robertas 

 Updated bibliographic information.

 Antanas Vaitkus,
 2019-09-18

 Marked entry as a duplicate of entry 7200350.

 Antanas Vaitkus,
 2019-09-18
;
_cod_original_sg_symbol_H-M P2(1)/c
_cod_database_code 7215578

loop_
_symmetry_equiv_pos_as_xyz
'x, y, z'
'-x, y+1/2, -z+1/2'
'-x, -y, -z'
'x, -y-1/2, z-1/2'

loop_
_atom_site_label
_atom_site_type_symbol
_atom_site_fract_x
_atom_site_fract_y
_atom_site_fract_z
_atom_site_U_iso_or_equiv
_atom_site_adp_type
_atom_site_occupancy
_atom_site_symmetry_multiplicity
_atom_site_calc_flag
_atom_site_refinement_flags
I1 I 0.5698(3) 1.2029(11) 0.3537(6) 0.0622(11) Uani 0.50 1 d PD
Br1 Br 0.5789(5) 1.1343(19) 0.3544(9) 0.0642(16) Uani 0.50 1 d PD
N11 N 0.8631(3) 0.8513(10) 0.7780(6) 0.0438(14) Uani 1 1 d .
H11 H 0.8703 0.6775 0.7947 0.053 Uiso 1 1 calc R
C11 C 0.7980(4) 0.9260(12) 0.6786(7) 0.0376(15) Uani 1 1 d .
C12 C 0.7284(5) 0.7911(16) 0.6778(9) 0.058(2) Uani 1 1 d .
H12 H 0.7248 0.6540 0.7427 0.070 Uiso 1 1 calc R
C13 C 0.6640(4) 0.8568(14) 0.5818(8) 0.0528(19) Uani 1 1 d .
H13 H 0.6178 0.7600 0.5805 0.063 Uiso 1 1 calc R
C14 C 0.6679(3) 1.0623(14) 0.4894(5) 0.0434(16) Uani 1 1 d D
C15 C 0.7369(4) 1.1973(16) 0.4894(8) 0.0535(19) Uani 1 1 d .
H15 H 0.7397 1.3372 0.4255 0.064 Uiso 1 1 calc R
C16 C 0.8023(4) 1.1292(14) 0.5825(8) 0.0487(18) Uani 1 1 d .
H16 H 0.8490 1.2203 0.5804 0.058 Uiso 1 1 calc R
O21 O 0.9125(3) 1.2790(8) 0.8267(6) 0.0535(14) Uani 1 1 d .
C21 C 0.9150(4) 1.0290(13) 0.8491(7) 0.0416(16) Uani 1 1 d .
C22 C 0.9737(4) 0.8988(14) 0.9585(8) 0.0491(18) Uani 1 1 d .
H22A H 0.9466 0.7937 1.0197 0.059 Uiso 1 1 calc .
H22B H 1.0048 0.7697 0.9154 0.059 Uiso 1 1 calc .

loop_
_atom_site_aniso_label
_atom_site_aniso_U_11
_atom_site_aniso_U_22
_atom_site_aniso_U_33
_atom_site_aniso_U_23
_atom_site_aniso_U_13
_atom_site_aniso_U_12
I1 0.0531(13) 0.054(3) 0.0720(12) 0.0072(13) -0.0117(9) 0.0166(11)
Br1 0.060(2) 0.054(4) 0.0698(18) -0.0005(19) -0.0177(13) 0.0256(15)
N11 0.053(3) 0.020(3) 0.052(4) 0.002(2) -0.008(3) 0.003(2)
C11 0.046(4) 0.019(3) 0.043(4) -0.002(3) -0.004(3) 0.001(3)
C12 0.059(5) 0.044(4) 0.068(6) 0.013(4) 0.001(4) -0.007(4)
C13 0.053(4) 0.051(5) 0.051(5) 0.002(4) -0.004(4) -0.008(3)
C14 0.044(4) 0.039(3) 0.043(4) -0.003(3) -0.004(3) 0.007(3)
C15 0.061(5) 0.057(5) 0.039(4) 0.008(4) -0.005(3) 0.000(4)
C16 0.046(4) 0.050(4) 0.047(4) 0.013(3) -0.002(3) -0.007(3)
O21 0.072(3) 0.016(2) 0.063(4) 0.002(2) -0.016(3) 0.005(2)
C21 0.047(4) 0.033(4) 0.043(4) 0.001(3) 0.002(3) 0.005(3)
C22 0.056(4) 0.027(3) 0.055(5) -0.001(3) -0.015(3) 0.003(3)

loop_
_atom_type_symbol
_atom_type_description
_atom_type_scat_dispersion_real
_atom_type_scat_dispersion_imag
_atom_type_scat_source
C C 0.0033 0.0016 'International Tables Vol C Tables 4.2.6.8 and 6.1.1.4'
H H 0.0000 0.0000 'International Tables Vol C Tables 4.2.6.8 and 6.1.1.4'
N N 0.0061 0.0033 'International Tables Vol C Tables 4.2.6.8 and 6.1.1.4'
O O 0.0106 0.0060 'International Tables Vol C Tables 4.2.6.8 and 6.1.1.4'
I I -0.4742 1.8119 'International Tables Vol C Tables 4.2.6.8 and 6.1.1.4'
Br Br -0.2901 2.4595 'International Tables Vol C Tables 4.2.6.8 and 6.1.1.4'

loop_
_geom_angle_atom_site_label_1
_geom_angle_atom_site_label_2
_geom_angle_atom_site_label_3
_geom_angle
_geom_angle_site_symmetry_1
C21 N11 C11 125.9(5) .
C12 C11 C16 118.9(6) .
C12 C11 N11 119.2(6) .
C16 C11 N11 121.8(6) .
C11 C12 C13 120.8(7) .
C14 C13 C12 120.1(6) .
C13 C14 C15 119.4(5) .
C13 C14 Br1 118.5(6) .
C15 C14 Br1 121.9(6) .
C13 C14 I1 122.5(5) .
C15 C14 I1 118.0(5) .
Br1 C14 I1 8.8(4) .
C16 C15 C14 121.1(7) .
C11 C16 C15 119.6(7) .
O21 C21 N11 121.9(6) .
O21 C21 C22 122.9(6) .
N11 C21 C22 115.1(6) .
C22 C22 C21 113.9(7) 3_777

loop_
_geom_bond_atom_site_label_1
_geom_bond_atom_site_label_2
_geom_bond_distance
_geom_bond_site_symmetry_2
I1 C14 2.1002(11) .
Br1 C14 1.8999(11) .
N11 C21 1.355(8) .
N11 C11 1.417(8) .
C11 C12 1.377(10) .
C11 C16 1.374(9) .
C12 C13 1.379(11) .
C13 C14 1.355(9) .
C14 C15 1.370(10) .
C15 C16 1.379(10) .
O21 C21 1.226(8) .
C21 C22 1.494(10) .
C22 C22 1.489(14) 3_777
